data_2226834
loop_
_publ_author_name
'Wu, Hai-Bo'
'Li, Hua'
'Lan, Xiao-Cong'
'Wang, Wen-Shu'

_publ_section_title
;
 3\b-Acetoxy-8\b,10\b-dihydroxy-6\b-methoxyeremophil-7(11)-en-8,12-olide
;
_journal_coeditor_code CV2743
_journal_issue 8
_journal_name_full 'Acta Crystallographica Section E'
_journal_page_first o2161
_journal_paper_doi 10.1107/S1600536810029831
_journal_volume 66
_journal_year 2010
_chemical_formula_iupac 'C18 H26 O7'
_chemical_formula_moiety 'C18 H26 O7'
_chemical_formula_sum 'C18 H26 O7'
_chemical_formula_weight 354.39
_chemical_name_systematic
;
3\b-Acetoxy-8\b,10\b-dihydroxy-6\b-methoxyeremophil-7(11)-en-8,12-olide
;
_space_group_IT_number 19
_symmetry_cell_setting orthorhombic
_symmetry_space_group_name_Hall 'P 2ac 2ab'
_symmetry_space_group_name_H-M 'P 21 21 21'
_atom_sites_solution_hydrogens geom
_atom_sites_solution_primary direct
_atom_sites_solution_secondary difmap
_audit_creation_method SHELXL-97
_cell_angle_alpha 90.00
_cell_angle_beta 90.00
_cell_angle_gamma 90.00
_cell_formula_units_Z 4
_cell_length_a 7.3036(15)
_cell_length_b 9.789(2)
_cell_length_c 25.553(5)
_cell_measurement_reflns_used 12058
_cell_measurement_temperature 293(2)
_cell_measurement_theta_max 25.02
_cell_measurement_theta_min 2.23
_cell_volume 1826.9(6)
_computing_cell_refinement 'RAPID-AUTO (Rigaku, 2000)'
_computing_data_collection 'RAPID-AUTO (Rigaku, 2000)'
_computing_data_reduction 'CrystalStructure (Rigaku/MSC, 2000)'
_computing_molecular_graphics 'SHELXTL (Sheldrick, 2008)'
_computing_publication_material 'SHELXL97 (Sheldrick, 2008)'
_computing_structure_refinement 'SHELXL97 (Sheldrick, 2008)'
_computing_structure_solution 'SHELXS97 (Sheldrick,2008)'
_diffrn_ambient_temperature 293(2)
_diffrn_measured_fraction_theta_full 0.999
_diffrn_measured_fraction_theta_max 0.999
_diffrn_measurement_device_type 'Rigaku R-AXIS RAPID IP'
_diffrn_measurement_method \W
_diffrn_radiation_monochromator graphite
_diffrn_radiation_source 'fine-focus sealed tube'
_diffrn_radiation_type MoK\a
_diffrn_radiation_wavelength 0.71073
_diffrn_reflns_av_R_equivalents 0.0613
_diffrn_reflns_av_sigmaI/netI 0.0674
_diffrn_reflns_limit_h_max 8
_diffrn_reflns_limit_h_min 0
_diffrn_reflns_limit_k_max 11
_diffrn_reflns_limit_k_min 0
_diffrn_reflns_limit_l_max 30
_diffrn_reflns_limit_l_min 0
_diffrn_reflns_number 12058
_diffrn_reflns_theta_full 25.02
_diffrn_reflns_theta_max 25.02
_diffrn_reflns_theta_min 1.59
_exptl_absorpt_coefficient_mu 0.099
_exptl_absorpt_correction_T_max 0.980
_exptl_absorpt_correction_T_min 0.952
_exptl_absorpt_correction_type multi-scan
_exptl_absorpt_process_details '(ABSCOR; Higashi, 1995)'
_exptl_crystal_colour colourless
_exptl_crystal_density_diffrn 1.288
_exptl_crystal_density_method 'not measured'
_exptl_crystal_description block
_exptl_crystal_F_000 760
_exptl_crystal_size_max 0.50
_exptl_crystal_size_mid 0.50
_exptl_crystal_size_min 0.20
_refine_diff_density_max 0.288
_refine_diff_density_min -0.361
_refine_ls_extinction_coef 0.130(8)
_refine_ls_extinction_expression Fc^*^=kFc[1+0.001xFc^2^\l^3^/sin(2\q)]^-1/4^
_refine_ls_extinction_method 'SHELXL97 (Sheldrick, 2008)'
_refine_ls_goodness_of_fit_ref 0.890
_refine_ls_hydrogen_treatment constr
_refine_ls_matrix_type full
_refine_ls_number_parameters 227
_refine_ls_number_reflns 1885
_refine_ls_number_restraints 0
_refine_ls_restrained_S_all 0.890
_refine_ls_R_factor_all 0.0744
_refine_ls_R_factor_gt 0.0492
_refine_ls_shift/su_max 0.000
_refine_ls_shift/su_mean 0.000
_refine_ls_structure_factor_coef Fsqd
_refine_ls_weighting_details 'calc w=1/[\s^2^(Fo^2^)+(0.0856P)^2^] where P=(Fo^2^+2Fc^2^)/3'
_refine_ls_weighting_scheme calc
_refine_ls_wR_factor_gt 0.1136
_refine_ls_wR_factor_ref 0.1386
_reflns_number_gt 1203
_reflns_number_total 1885
_reflns_threshold_expression I>2sigma(I)
_cod_data_source_file cv2743.cif
_cod_data_source_block I
_cod_database_code 2226834
_cod_database_fobs_code 2226834

loop_
_symmetry_equiv_pos_as_xyz
'x, y, z'
'-x+1/2, -y, z+1/2'
'x+1/2, -y+1/2, -z'
'-x, y+1/2, -z+1/2'

loop_
_atom_site_type_symbol
_atom_site_label
_atom_site_fract_x
_atom_site_fract_y
_atom_site_fract_z
_atom_site_U_iso_or_equiv
_atom_site_adp_type
_atom_site_calc_flag
_atom_site_refinement_flags
_atom_site_occupancy
_atom_site_disorder_assembly
_atom_site_disorder_group
O O1 -0.1967(4) -0.0086(3) 0.16487(12) 0.0560(9) Uani d . 1 . .
O O2 -0.1302(4) 0.1257(3) 0.23691(10) 0.0499(8) Uani d . 1 . .
H H2A -0.1081 0.2051 0.2450 0.075 Uiso d R 1 . .
O O3 -0.0053(4) 0.3976(2) 0.21312(9) 0.0431(7) Uani d . 1 . .
H H3A 0.0292 0.4773 0.2139 0.065 Uiso d R 1 . .
O O4 0.2582(4) 0.2059(3) 0.23680(10) 0.0500(8) Uani d . 1 . .
O O5 0.3015(4) 0.4876(3) 0.05334(11) 0.0554(9) Uani d . 1 . .
O O6 -0.1385(6) -0.2075(3) 0.12421(14) 0.0870(13) Uani d . 1 . .
O O7 0.4013(7) 0.4379(4) -0.02711(15) 0.0977(14) Uani d . 1 . .
C C1 -0.0818(8) -0.1056(4) 0.14538(19) 0.0605(14) Uani d . 1 . .
C C2 0.1101(7) -0.0616(4) 0.15266(18) 0.0525(12) Uani d . 1 . .
C C3 0.1075(6) 0.0623(4) 0.17441(15) 0.0377(10) Uani d . 1 . .
C C4 0.2533(6) 0.1666(4) 0.18310(14) 0.0385(9) Uani d . 1 . .
H H4A 0.3748 0.1278 0.1728 0.046 Uiso calc R 1 . .
C C5 0.2130(5) 0.2971(4) 0.14977(15) 0.0331(9) Uani d . 1 . .
C C6 0.2322(6) 0.2612(4) 0.09058(14) 0.0400(10) Uani d . 1 . .
H H6A 0.1475 0.1825 0.0844 0.048 Uiso calc R 1 . .
C C7 0.1687(6) 0.3740(4) 0.05353(15) 0.0463(11) Uani d . 1 . .
H H7A 0.1630 0.3351 0.0174 0.056 Uiso calc R 1 . .
C C8 -0.0162(6) 0.4317(5) 0.06655(15) 0.0482(11) Uani d . 1 . .
H H8A -0.1115 0.3645 0.0567 0.058 Uiso calc R 1 . .
H H8B -0.0365 0.5153 0.0456 0.058 Uiso calc R 1 . .
C C9 -0.0369(6) 0.4666(3) 0.12460(15) 0.0408(10) Uani d . 1 . .
H H9A 0.0431 0.5451 0.1331 0.049 Uiso calc R 1 . .
H H9B -0.1650 0.4942 0.1315 0.049 Uiso calc R 1 . .
C C10 0.0124(5) 0.3469(3) 0.16006(14) 0.0322(9) Uani d . 1 . .
C C11 -0.1312(6) 0.2326(3) 0.15316(15) 0.0374(9) Uani d . 1 . .
H H11A -0.2525 0.2676 0.1641 0.045 Uiso calc R 1 . .
H H11B -0.1392 0.2083 0.1156 0.045 Uiso calc R 1 . .
C C12 -0.0877(6) 0.1053(4) 0.18429(16) 0.0409(10) Uani d . 1 . .
C C13 0.2662(9) -0.1493(5) 0.1353(2) 0.0872(19) Uani d . 1 . .
H H13A 0.3821 -0.1035 0.1434 0.131 Uiso calc R 1 . .
H H13B 0.2578 -0.1648 0.0975 0.131 Uiso calc R 1 . .
H H13C 0.2611 -0.2371 0.1537 0.131 Uiso calc R 1 . .
C C14 0.4250(6) 0.2095(5) 0.07529(16) 0.0563(12) Uani d . 1 . .
H H14A 0.4278 0.1888 0.0378 0.084 Uiso calc R 1 . .
H H14B 0.4536 0.1266 0.0952 0.084 Uiso calc R 1 . .
H H14C 0.5159 0.2802 0.0832 0.084 Uiso calc R 1 . .
C C15 0.3518(6) 0.4075(4) 0.16654(16) 0.0459(11) Uani d . 1 . .
H H15A 0.4765 0.3748 0.1599 0.069 Uiso calc R 1 . .
H H15B 0.3372 0.4267 0.2040 0.069 Uiso calc R 1 . .
H H15C 0.3299 0.4912 0.1465 0.069 Uiso calc R 1 . .
C C16 0.3729(6) 0.1197(5) 0.26786(17) 0.0645(13) Uani d . 1 . .
H H16A 0.3710 0.1513 0.3043 0.097 Uiso calc R 1 . .
H H16B 0.4985 0.1233 0.2545 0.097 Uiso calc R 1 . .
H H16C 0.3277 0.0256 0.2662 0.097 Uiso calc R 1 . .
C C17 0.4023(8) 0.5098(6) 0.0103(2) 0.0668(14) Uani d . 1 . .
C C18 0.5228(10) 0.6339(6) 0.0173(2) 0.099(2) Uani d . 1 . .
H H18A 0.5956 0.6483 -0.0145 0.149 Uiso calc R 1 . .
H H18B 0.6048 0.6196 0.0471 0.149 Uiso calc R 1 . .
H H18C 0.4462 0.7144 0.0237 0.149 Uiso calc R 1 . .

loop_
_atom_site_aniso_label
_atom_site_aniso_U_11
_atom_site_aniso_U_22
_atom_site_aniso_U_33
_atom_site_aniso_U_12
_atom_site_aniso_U_13
_atom_site_aniso_U_23
O1 0.058(2) 0.0380(14) 0.072(2) -0.0132(17) -0.0068(17) 0.0012(15)
O2 0.0555(19) 0.0408(14) 0.0533(17) 0.0006(15) 0.0123(15) 0.0028(14)
O3 0.0529(17) 0.0325(13) 0.0438(14) 0.0023(15) 0.0055(15) -0.0100(12)
O4 0.0542(19) 0.0575(16) 0.0385(15) 0.0164(17) -0.0133(15) -0.0020(14)
O5 0.065(2) 0.0504(16) 0.0505(17) -0.0109(17) 0.0103(16) 0.0007(14)
O6 0.123(3) 0.0371(17) 0.101(3) -0.020(2) -0.010(3) -0.0107(18)
O7 0.136(4) 0.086(3) 0.071(2) -0.007(3) 0.051(3) -0.005(2)
C1 0.084(4) 0.027(2) 0.070(3) -0.005(3) 0.001(3) 0.003(2)
C2 0.072(3) 0.029(2) 0.057(3) 0.010(2) 0.003(3) 0.006(2)
C3 0.044(2) 0.029(2) 0.040(2) 0.011(2) -0.003(2) 0.0035(17)
C4 0.040(2) 0.038(2) 0.037(2) 0.011(2) -0.009(2) -0.0018(17)
C5 0.030(2) 0.0316(17) 0.038(2) -0.0008(17) -0.0052(19) -0.0009(17)
C6 0.041(2) 0.039(2) 0.040(2) 0.000(2) -0.001(2) -0.0067(17)
C7 0.051(3) 0.050(2) 0.038(2) -0.001(2) -0.003(2) 0.0031(19)
C8 0.049(3) 0.054(2) 0.042(2) 0.004(2) -0.003(2) 0.015(2)
C9 0.043(2) 0.031(2) 0.049(2) 0.0072(18) 0.000(2) 0.0053(17)
C10 0.036(2) 0.0272(18) 0.0331(19) 0.0036(18) -0.0028(19) -0.0041(16)
C11 0.033(2) 0.0353(19) 0.044(2) 0.0033(19) -0.001(2) 0.0067(18)
C12 0.044(2) 0.032(2) 0.046(2) -0.004(2) -0.002(2) 0.0001(18)
C13 0.100(5) 0.048(3) 0.113(5) 0.029(3) 0.011(4) -0.019(3)
C14 0.053(3) 0.063(3) 0.053(3) 0.014(2) 0.007(2) -0.007(2)
C15 0.040(2) 0.048(2) 0.050(2) -0.004(2) -0.007(2) -0.010(2)
C16 0.049(3) 0.083(3) 0.061(3) 0.007(3) -0.017(2) 0.024(3)
C17 0.075(4) 0.068(3) 0.058(3) 0.007(3) 0.021(3) 0.015(3)
C18 0.100(5) 0.085(4) 0.113(5) -0.021(4) 0.035(4) 0.019(4)

loop_
_atom_type_symbol
_atom_type_description
_atom_type_scat_dispersion_real
_atom_type_scat_dispersion_imag
_atom_type_scat_source
C C 0.0033 0.0016 'International Tables Vol C Tables 4.2.6.8 and 6.1.1.4'
H H 0.0000 0.0000 'International Tables Vol C Tables 4.2.6.8 and 6.1.1.4'
O O 0.0106 0.0060 'International Tables Vol C Tables 4.2.6.8 and 6.1.1.4'

loop_
_geom_angle_atom_site_label_1
_geom_angle_atom_site_label_2
_geom_angle_atom_site_label_3
_geom_angle_site_symmetry_1
_geom_angle_site_symmetry_3
_geom_angle
_geom_angle_publ_flag
C1 O1 C12 . . 108.7(3) ?
C12 O2 H2A . . 109.5 ?
C10 O3 H3A . . 108.8 ?
C4 O4 C16 . . 113.0(3) ?
C17 O5 C7 . . 119.0(4) ?
O6 C1 O1 . . 121.9(5) ?
O6 C1 C2 . . 128.5(5) ?
O1 C1 C2 . . 109.6(4) ?
C3 C2 C1 . . 107.7(4) ?
C3 C2 C13 . . 131.0(5) ?
C1 C2 C13 . . 121.3(4) ?
C2 C3 C4 . . 132.4(4) ?
C2 C3 C12 . . 109.7(4) ?
C4 C3 C12 . . 117.3(3) ?
O4 C4 C3 . . 110.2(3) ?
O4 C4 C5 . . 108.0(3) ?
C3 C4 C5 . . 110.1(3) ?
O4 C4 H4A . . 109.5 ?
C3 C4 H4A . . 109.5 ?
C5 C4 H4A . . 109.5 ?
C15 C5 C6 . . 111.6(3) ?
C15 C5 C4 . . 107.3(3) ?
C6 C5 C4 . . 109.1(3) ?
C15 C5 C10 . . 110.5(3) ?
C6 C5 C10 . . 108.5(3) ?
C4 C5 C10 . . 109.8(3) ?
C7 C6 C14 . . 110.9(3) ?
C7 C6 C5 . . 114.3(3) ?
C14 C6 C5 . . 113.6(3) ?
C7 C6 H6A . . 105.7 ?
C14 C6 H6A . . 105.7 ?
C5 C6 H6A . . 105.7 ?
O5 C7 C8 . . 108.0(3) ?
O5 C7 C6 . . 110.3(3) ?
C8 C7 C6 . . 114.1(3) ?
O5 C7 H7A . . 108.1 ?
C8 C7 H7A . . 108.1 ?
C6 C7 H7A . . 108.1 ?
C7 C8 C9 . . 112.8(3) ?
C7 C8 H8A . . 109.0 ?
C9 C8 H8A . . 109.0 ?
C7 C8 H8B . . 109.0 ?
C9 C8 H8B . . 109.0 ?
H8A C8 H8B . . 107.8 ?
C10 C9 C8 . . 112.4(3) ?
C10 C9 H9A . . 109.1 ?
C8 C9 H9A . . 109.1 ?
C10 C9 H9B . . 109.1 ?
C8 C9 H9B . . 109.1 ?
H9A C9 H9B . . 107.9 ?
O3 C10 C9 . . 105.8(3) ?
O3 C10 C11 . . 107.1(3) ?
C9 C10 C11 . . 109.2(3) ?
O3 C10 C5 . . 110.3(3) ?
C9 C10 C5 . . 111.1(3) ?
C11 C10 C5 . . 113.0(3) ?
C12 C11 C10 . . 113.2(3) ?
C12 C11 H11A . . 108.9 ?
C10 C11 H11A . . 108.9 ?
C12 C11 H11B . . 108.9 ?
C10 C11 H11B . . 108.9 ?
H11A C11 H11B . . 107.7 ?
O2 C12 O1 . . 108.4(3) ?
O2 C12 C3 . . 114.3(3) ?
O1 C12 C3 . . 104.2(3) ?
O2 C12 C11 . . 110.0(3) ?
O1 C12 C11 . . 109.7(3) ?
C3 C12 C11 . . 109.9(3) ?
C2 C13 H13A . . 109.5 ?
C2 C13 H13B . . 109.5 ?
H13A C13 H13B . . 109.5 ?
C2 C13 H13C . . 109.5 ?
H13A C13 H13C . . 109.5 ?
H13B C13 H13C . . 109.5 ?
C6 C14 H14A . . 109.5 ?
C6 C14 H14B . . 109.5 ?
H14A C14 H14B . . 109.5 ?
C6 C14 H14C . . 109.5 ?
H14A C14 H14C . . 109.5 ?
H14B C14 H14C . . 109.5 ?
C5 C15 H15A . . 109.5 ?
C5 C15 H15B . . 109.5 ?
H15A C15 H15B . . 109.5 ?
C5 C15 H15C . . 109.5 ?
H15A C15 H15C . . 109.5 ?
H15B C15 H15C . . 109.5 ?
O4 C16 H16A . . 109.5 ?
O4 C16 H16B . . 109.5 ?
H16A C16 H16B . . 109.5 ?
O4 C16 H16C . . 109.5 ?
H16A C16 H16C . . 109.5 ?
H16B C16 H16C . . 109.5 ?
O7 C17 O5 . . 124.1(5) ?
O7 C17 C18 . . 125.2(5) ?
O5 C17 C18 . . 110.6(5) ?
C17 C18 H18A . . 109.5 ?
C17 C18 H18B . . 109.5 ?
H18A C18 H18B . . 109.5 ?
C17 C18 H18C . . 109.5 ?
H18A C18 H18C . . 109.5 ?
H18B C18 H18C . . 109.5 ?

loop_
_geom_bond_atom_site_label_1
_geom_bond_atom_site_label_2
_geom_bond_site_symmetry_2
_geom_bond_distance
_geom_bond_publ_flag
O1 C1 . 1.361(6) ?
O1 C12 . 1.458(5) ?
O2 C12 . 1.394(5) ?
O2 H2A . 0.8200 ?
O3 C10 . 1.450(4) ?
O3 H3A . 0.8200 ?
O4 C4 . 1.425(4) ?
O4 C16 . 1.429(5) ?
O5 C17 . 1.342(5) ?
O5 C7 . 1.476(5) ?
O6 C1 . 1.208(5) ?
O7 C17 . 1.186(6) ?
C1 C2 . 1.478(7) ?
C2 C3 . 1.334(5) ?
C2 C13 . 1.494(7) ?
C3 C4 . 1.492(5) ?
C3 C12 . 1.508(6) ?
C4 C5 . 1.563(5) ?
C4 H4A . 1.0000 ?
C5 C15 . 1.543(5) ?
C5 C6 . 1.559(5) ?
C5 C10 . 1.566(5) ?
C6 C7 . 1.526(5) ?
C6 C14 . 1.547(6) ?
C6 H6A . 1.0000 ?
C7 C8 . 1.501(6) ?
C7 H7A . 1.0000 ?
C8 C9 . 1.530(5) ?
C8 H8A . 0.9900 ?
C8 H8B . 0.9900 ?
C9 C10 . 1.524(5) ?
C9 H9A . 0.9900 ?
C9 H9B . 0.9900 ?
C10 C11 . 1.544(5) ?
C11 C12 . 1.512(5) ?
C11 H11A . 0.9900 ?
C11 H11B . 0.9900 ?
C13 H13A . 0.9800 ?
C13 H13B . 0.9800 ?
C13 H13C . 0.9800 ?
C14 H14A . 0.9800 ?
C14 H14B . 0.9800 ?
C14 H14C . 0.9800 ?
C15 H15A . 0.9800 ?
C15 H15B . 0.9800 ?
C15 H15C . 0.9800 ?
C16 H16A . 0.9800 ?
C16 H16B . 0.9800 ?
C16 H16C . 0.9800 ?
C17 C18 . 1.511(8) ?
C18 H18A . 0.9800 ?
C18 H18B . 0.9800 ?
C18 H18C . 0.9800 ?

loop_
_geom_hbond_atom_site_label_D
_geom_hbond_atom_site_label_H
_geom_hbond_atom_site_label_A
_geom_hbond_site_symmetry_A
_geom_hbond_distance_DH
_geom_hbond_distance_HA
_geom_hbond_distance_DA
_geom_hbond_angle_DHA
O2 H2A O3 . 0.82 2.19 2.879(4) 142.3
O3 H3A O2 4 0.82 2.06 2.755(4) 142.8

loop_
_geom_torsion_atom_site_label_1
_geom_torsion_atom_site_label_2
_geom_torsion_atom_site_label_3
_geom_torsion_atom_site_label_4
_geom_torsion_site_symmetry_1
_geom_torsion_site_symmetry_2
_geom_torsion_site_symmetry_3
_geom_torsion_site_symmetry_4
_geom_torsion
_geom_torsion_publ_flag
C12 O1 C1 O6 . . . . -175.9(4) ?
C12 O1 C1 C2 . . . . 1.8(5) ?
O6 C1 C2 C3 . . . . 175.2(5) ?
O1 C1 C2 C3 . . . . -2.3(5) ?
O6 C1 C2 C13 . . . . -3.2(8) ?
O1 C1 C2 C13 . . . . 179.3(4) ?
C1 C2 C3 C4 . . . . -168.7(4) ?
C13 C2 C3 C4 . . . . 9.5(8) ?
C1 C2 C3 C12 . . . . 1.8(5) ?
C13 C2 C3 C12 . . . . 179.9(5) ?
C16 O4 C4 C3 . . . . 87.5(4) ?
C16 O4 C4 C5 . . . . -152.2(3) ?
C2 C3 C4 O4 . . . . -126.6(4) ?
C12 C3 C4 O4 . . . . 63.5(4) ?
C2 C3 C4 C5 . . . . 114.4(5) ?
C12 C3 C4 C5 . . . . -55.5(4) ?
O4 C4 C5 C15 . . . . 51.6(4) ?
C3 C4 C5 C15 . . . . 171.9(3) ?
O4 C4 C5 C6 . . . . 172.6(3) ?
C3 C4 C5 C6 . . . . -67.0(4) ?
O4 C4 C5 C10 . . . . -68.6(4) ?
C3 C4 C5 C10 . . . . 51.8(4) ?
C15 C5 C6 C7 . . . . -70.3(4) ?
C4 C5 C6 C7 . . . . 171.4(3) ?
C10 C5 C6 C7 . . . . 51.7(4) ?
C15 C5 C6 C14 . . . . 58.4(4) ?
C4 C5 C6 C14 . . . . -60.0(4) ?
C10 C5 C6 C14 . . . . -179.6(3) ?
C17 O5 C7 C8 . . . . -124.0(4) ?
C17 O5 C7 C6 . . . . 110.8(4) ?
C14 C6 C7 O5 . . . . -57.0(4) ?
C5 C6 C7 O5 . . . . 73.0(4) ?
C14 C6 C7 C8 . . . . -178.8(3) ?
C5 C6 C7 C8 . . . . -48.8(5) ?
O5 C7 C8 C9 . . . . -75.5(4) ?
C6 C7 C8 C9 . . . . 47.6(5) ?
C7 C8 C9 C10 . . . . -52.6(5) ?
C8 C9 C10 O3 . . . . 177.3(3) ?
C8 C9 C10 C11 . . . . -67.7(4) ?
C8 C9 C10 C5 . . . . 57.6(4) ?
C15 C5 C10 O3 . . . . -50.2(4) ?
C6 C5 C10 O3 . . . . -172.8(3) ?
C4 C5 C10 O3 . . . . 68.0(3) ?
C15 C5 C10 C9 . . . . 66.8(4) ?
C6 C5 C10 C9 . . . . -55.8(4) ?
C4 C5 C10 C9 . . . . -175.0(3) ?
C15 C5 C10 C11 . . . . -170.1(3) ?
C6 C5 C10 C11 . . . . 67.3(4) ?
C4 C5 C10 C11 . . . . -51.9(4) ?
O3 C10 C11 C12 . . . . -69.5(4) ?
C9 C10 C11 C12 . . . . 176.4(3) ?
C5 C10 C11 C12 . . . . 52.2(4) ?
C1 O1 C12 O2 . . . . -122.9(4) ?
C1 O1 C12 C3 . . . . -0.7(4) ?
C1 O1 C12 C11 . . . . 116.9(4) ?
C2 C3 C12 O2 . . . . 117.5(4) ?
C4 C3 C12 O2 . . . . -70.4(4) ?
C2 C3 C12 O1 . . . . -0.7(4) ?
C4 C3 C12 O1 . . . . 171.4(3) ?
C2 C3 C12 C11 . . . . -118.2(4) ?
C4 C3 C12 C11 . . . . 53.9(4) ?
C10 C11 C12 O2 . . . . 76.8(4) ?
C10 C11 C12 O1 . . . . -164.0(3) ?
C10 C11 C12 C3 . . . . -50.0(4) ?
C7 O5 C17 O7 . . . . -5.4(7) ?
C7 O5 C17 C18 . . . . 177.5(4) ?

loop_
_cod_related_entry_id
_cod_related_entry_database
_cod_related_entry_code
1 ChemSpider 24745670
